data_9007971
loop_
_publ_author_name
'Ouarsal, R.'
'Essehli, R.'
'Lachkar, M.'
'Zenkouar, M.'
'Dusek, M.'
'Fejfarova, K.'
'El Bali, B.'

_publ_section_title
;
 Dipotassium cobalt(II) bis(hydrogenphosphite) dihydrate, K2Co(HPO3)2*2H2O
;
_journal_name_full 'Acta Crystallographica, Section E'
_journal_page_first i66
_journal_page_last i68
_journal_paper_doi 10.1107/S1600536804007895
_journal_volume 60
_journal_year 2004
_chemical_formula_structural K2Co(HPO3)2*2H2O
_chemical_formula_sum 'Co H6 K2 O8 P2'
_space_group_IT_number 12
_symmetry_space_group_name_Hall '-C 2y'
_symmetry_space_group_name_H-M 'C 1 2/m 1'
_cell_angle_alpha 90
_cell_angle_beta 116.02
_cell_angle_gamma 90
_cell_length_a 12.538
_cell_length_b 5.319
_cell_length_c 7.327
_cell_formula_units_Z 2
_cell_volume 439.107
_exptl_crystal_density_diffrn 2.519
_cod_original_formula_sum 'K2 Co P2 O8 H6'
_cod_database_code 9007971

loop_
_symmetry_equiv_pos_as_xyz
x,y,z
1/2+x,1/2+y,z
x,-y,z
1/2+x,1/2-y,z
-x,y,-z
1/2-x,1/2+y,-z
-x,-y,-z
1/2-x,1/2-y,-z

loop_
_atom_site_aniso_label
_atom_site_aniso_U_11
_atom_site_aniso_U_22
_atom_site_aniso_U_33
_atom_site_aniso_U_12
_atom_site_aniso_U_13
_atom_site_aniso_U_23
K 0.01920 0.02900 0.02130 0.00000 0.00900 0.00000
Co 0.01550 0.01240 0.01700 0.00000 0.00760 0.00000
P 0.01320 0.01450 0.01620 0.00000 0.00450 0.00000
O1 0.02650 0.03270 0.02010 0.00000 0.01280 0.00000
O2 0.02830 0.03380 0.02190 0.00000 0.01200 0.00000
O3 0.02170 0.01410 0.02940 0.00240 0.01200 0.00430

loop_
_atom_site_label
_atom_site_fract_x
_atom_site_fract_y
_atom_site_fract_z
_atom_site_U_iso_or_equiv
K 0.33740 0.50000 0.71451 0.02310
Co 0.50000 0.00000 0.50000 0.01480
P 0.35035 0.50000 0.25574 0.01530
O1 0.42070 0.50000 0.13290 0.02550
O2 0.51590 0.00000 0.21610 0.02760
O3 0.36625 0.26590 0.38310 0.02140
H1 0.23800 0.50000 0.11000 0.01400
H2 0.48100 -0.13600 0.16000 0.03000

_cod_duplicate_entry 2203667
